data_4514637
loop_
_publ_author_name
'Azp\'iroz, Ram\'on'
'Di Giuseppe, Andrea'
'Urriolabeitia, Asier'
'Passarelli, Vincenzo'
'Polo, Victor'
'P\'erez-Torrente, Jes\'us J.'
'Oro, Luis A.'
'Castarlenas, Ricardo'

_publ_section_title
;
 Hydride--Rhodium(III)-N-Heterocyclic Carbene Catalyst for Tandem
 Alkylation/Alkenylation via C--H Activation
;
_journal_issue 10
_journal_name_full 'ACS Catalysis'
_journal_page_first 9372
_journal_paper_doi 10.1021/acscatal.9b01233
_journal_volume 9
_journal_year 2019
_chemical_formula_moiety '4 (C38 H45 Cl N3 Rh), C7 H8'
_chemical_formula_sum 'C159 H188 Cl4 N12 Rh4'
_chemical_formula_weight 2820.64
_space_group_crystal_system monoclinic
_space_group_IT_number 14
_space_group_name_Hall '-P 2yn'
_space_group_name_H-M_alt 'P 1 21/n 1'
_symmetry_space_group_name_Hall '-P 2yn'
_symmetry_space_group_name_H-M 'P 1 21/n 1'
_atom_sites_solution_hydrogens mixed
_atom_sites_solution_primary heavy
_atom_sites_solution_secondary difmap
_audit_creation_method SHELXL-2014/7
_cell_angle_alpha 90
_cell_angle_beta 102.7880(10)
_cell_angle_gamma 90
_cell_formula_units_Z 2
_cell_length_a 22.2298(10)
_cell_length_b 14.0027(6)
_cell_length_c 23.0551(11)
_cell_measurement_reflns_used 9855
_cell_measurement_temperature 100(2)
_cell_measurement_theta_max 27.865
_cell_measurement_theta_min 2.323
_cell_volume 6998.5(5)
_computing_cell_refinement 'SAINT+ v. 6.45 (Bruker AXS, 2003)'
_computing_data_collection 'SMART v. 5.611 (Bruker AXS, 2000)'
_computing_data_reduction 'SAINT+ v. 6.45 (Bruker AXS, 2003)'
_computing_molecular_graphics 'XP program, SHELXTL v6.12, Bruker2000'
_computing_publication_material 'XCIF program, SHELXTLv6.12, BrukerAXS'
_computing_structure_refinement 'SHELXL-2014/7 (Sheldrick, 2014)'
_computing_structure_solution 'SHELXS-97 (Sheldrick, 1990)'
_diffrn_ambient_temperature 100(2)
_diffrn_detector_area_resol_mean 8.26
_diffrn_measured_fraction_theta_full 0.999
_diffrn_measured_fraction_theta_max 0.952
_diffrn_measurement_device_type 'Bruker SMART APEX CCD system'
_diffrn_measurement_method '\w rotations with narrow frames'
_diffrn_radiation_monochromator graphite
_diffrn_radiation_source 'fine-focus sealed tube'
_diffrn_radiation_type MoK\a
_diffrn_radiation_wavelength 0.71073
_diffrn_reflns_av_R_equivalents 0.0481
_diffrn_reflns_av_unetI/netI 0.0296
_diffrn_reflns_Laue_measured_fraction_full 0.999
_diffrn_reflns_Laue_measured_fraction_max 0.952
_diffrn_reflns_limit_h_max 29
_diffrn_reflns_limit_h_min -29
_diffrn_reflns_limit_k_max 18
_diffrn_reflns_limit_k_min -18
_diffrn_reflns_limit_l_max 30
_diffrn_reflns_limit_l_min -30
_diffrn_reflns_number 140709
_diffrn_reflns_point_group_measured_fraction_full 0.999
_diffrn_reflns_point_group_measured_fraction_max 0.952
_diffrn_reflns_theta_full 25.000
_diffrn_reflns_theta_max 28.702
_diffrn_reflns_theta_min 1.442
_exptl_absorpt_coefficient_mu 0.596
_exptl_absorpt_correction_T_max 0.948
_exptl_absorpt_correction_T_min 0.857
_exptl_absorpt_correction_type multi-scan
_exptl_absorpt_process_details
;
 SADABS: Area-Detector Absorption Correction. (1996)  Bruker-AXS 
 within SAINT+ package, v. 6.45.   
;
_exptl_crystal_colour yellow
_exptl_crystal_density_diffrn 1.339
_exptl_crystal_description prism
_exptl_crystal_F_000 2948
_exptl_crystal_size_max 0.283
_exptl_crystal_size_mid 0.260
_exptl_crystal_size_min 0.090
_refine_diff_density_max 0.853
_refine_diff_density_min -0.784
_refine_diff_density_rms 0.070
_refine_ls_extinction_method none
_refine_ls_goodness_of_fit_ref 1.065
_refine_ls_hydrogen_treatment mixed
_refine_ls_matrix_type full
_refine_ls_number_parameters 851
_refine_ls_number_reflns 17219
_refine_ls_number_restraints 17
_refine_ls_restrained_S_all 1.066
_refine_ls_R_factor_all 0.0458
_refine_ls_R_factor_gt 0.0335
_refine_ls_shift/su_max 0.019
_refine_ls_shift/su_mean 0.000
_refine_ls_structure_factor_coef Fsqd
_refine_ls_weighting_details 'w=1/[\s^2^(Fo^2^)+(0.0312P)^2^+4.9754P] where P=(Fo^2^+2Fc^2^)/3'
_refine_ls_weighting_scheme calc
_refine_ls_wR_factor_gt 0.0698
_refine_ls_wR_factor_ref 0.0752
_reflns_Friedel_coverage 0.000
_reflns_number_gt 14449
_reflns_number_total 17219
_reflns_threshold_expression 'I > 2\s(I)'
_cod_data_source_file cs9b01233_si_003.cif
_cod_data_source_block cmpd_2_VPX38_RAL
_cod_database_code 4514637
_shelx_shelxl_version_number 2014/7
_shelx_space_group_comment
;
The symmetry employed for this shelxl refinement is uniquely defined
by the following loop, which should always be used as a source of
symmetry information in preference to the above space-group names.
They are only intended as comments.
;

loop_
_space_group_symop_operation_xyz
'x, y, z'
'-x+1/2, y+1/2, -z+1/2'
'-x, -y, -z'
'x-1/2, -y-1/2, z-1/2'

loop_
_atom_site_label
_atom_site_type_symbol
_atom_site_fract_x
_atom_site_fract_y
_atom_site_fract_z
_atom_site_U_iso_or_equiv
_atom_site_adp_type
_atom_site_occupancy
_atom_site_site_symmetry_order
_atom_site_calc_flag
_atom_site_refinement_flags_posn
_atom_site_refinement_flags_adp
_atom_site_refinement_flags_occupancy
_atom_site_disorder_assembly
_atom_site_disorder_group
C107 C 0.5608(5) 0.4529(8) 0.4384(4) 0.063(3) Uani 0.5 1 d . U P A -1
H10A H 0.6041 0.4613 0.4584 0.095 Uiso 0.5 1 calc R U P A -1
H10B H 0.5515 0.4920 0.4022 0.095 Uiso 0.5 1 calc R U P A -1
H10C H 0.5530 0.3855 0.4277 0.095 Uiso 0.5 1 calc R U P A -1
C101 C 0.5203(2) 0.4833(3) 0.47933(17) 0.0422(12) Uani 0.5 1 d G U P A -1
C106 C 0.54022(15) 0.4702(3) 0.54033(18) 0.036(2) Uani 0.5 1 d G U P A -1
H106 H 0.5798 0.4437 0.5561 0.043 Uiso 0.5 1 calc R U P A -1
C105 C 0.50228(18) 0.4960(3) 0.57825(14) 0.0400(12) Uani 0.5 1 d G U P A -1
H105 H 0.5159 0.4870 0.6199 0.048 Uiso 0.5 1 calc R U P A -1
C104 C 0.44438(18) 0.5348(4) 0.55517(19) 0.050(3) Uani 0.5 1 d G U P A -1
H104 H 0.4185 0.5524 0.5811 0.060 Uiso 0.5 1 calc R U P A -1
C103 C 0.42443(17) 0.5479(3) 0.4942(2) 0.0549(16) Uani 0.5 1 d G U P A -1
H103 H 0.3849 0.5744 0.4784 0.066 Uiso 0.5 1 calc R U P A -1
C102 C 0.4624(2) 0.5221(3) 0.45625(15) 0.053(3) Uani 0.5 1 d G U P A -1
H102 H 0.4487 0.5311 0.4146 0.064 Uiso 0.5 1 calc R U P A -1
C68 C 0.32194(9) 0.16023(14) 0.24017(8) 0.0163(4) Uani 1 1 d . . . . .
C56 C 0.26955(8) 0.11037(14) 0.43583(8) 0.0167(4) Uani 1 1 d . . . . .
C57 C 0.26147(9) 0.01372(15) 0.44849(9) 0.0198(4) Uani 1 1 d . . . . .
C11 C 0.04228(9) 0.86526(14) 0.73616(9) 0.0188(4) Uani 1 1 d . . . . .
C15 C 0.09818(10) 0.92752(14) 0.76103(9) 0.0218(4) Uani 1 1 d . . . . .
H15 H 0.1294 0.9157 0.7365 0.026 Uiso 1 1 calc R U . . .
C18 C 0.25483(9) 0.74140(16) 0.66827(10) 0.0233(4) Uani 1 1 d . . . . .
C3 C 0.14168(9) 0.67282(14) 0.74960(9) 0.0191(4) Uani 1 1 d . . . . .
H3 H 0.1266 0.6389 0.7791 0.023 Uiso 1 1 calc R U . . .
C77 C 0.40883(9) 0.27078(16) 0.29377(9) 0.0247(4) Uani 1 1 d . . . . .
H77 H 0.3896 0.2576 0.3282 0.030 Uiso 1 1 calc R U . . .
C54 C 0.24160(9) 0.21878(14) 0.29160(9) 0.0182(4) Uani 1 1 d . . . . .
H54 H 0.2208 0.2601 0.2610 0.022 Uiso 1 1 calc R U . . .
C9 C -0.06680(9) 0.83365(16) 0.72449(9) 0.0250(4) Uani 1 1 d . . . . .
H9 H -0.1067 0.8554 0.7268 0.030 Uiso 1 1 calc R U . . .
C86 C 0.50105(9) 0.06515(15) 0.43389(9) 0.0187(4) Uani 1 1 d . . . . .
C72 C 0.40338(9) 0.20182(15) 0.19233(9) 0.0220(4) Uani 1 1 d . . . . .
H72 H 0.4417 0.2323 0.1929 0.026 Uiso 1 1 calc R U . . .
C8 C -0.05903(9) 0.74160(16) 0.70616(9) 0.0233(4) Uani 1 1 d . . . . .
H8 H -0.0935 0.6997 0.6975 0.028 Uiso 1 1 calc R U . . .
C12 C 0.00455(10) 0.60538(15) 0.68124(9) 0.0228(4) Uani 1 1 d . . . . .
H12 H 0.0461 0.5967 0.6721 0.027 Uiso 1 1 calc R U . . .
C4 C 0.19774(9) 0.66434(14) 0.73764(9) 0.0200(4) Uani 1 1 d . . . . .
H4 H 0.2298 0.6227 0.7567 0.024 Uiso 1 1 calc R U . . .
C62 C 0.24532(10) -0.06218(15) 0.40028(10) 0.0245(4) Uani 1 1 d . . . . .
H62 H 0.2567 -0.0370 0.3635 0.029 Uiso 1 1 calc R U . . .
C60 C 0.27365(9) 0.15312(16) 0.53729(9) 0.0217(4) Uani 1 1 d . . . . .
H60 H 0.2761 0.2001 0.5675 0.026 Uiso 1 1 calc R U . . .
C88 C 0.43038(9) 0.19228(15) 0.44060(9) 0.0199(4) Uani 1 1 d . . . . .
H88 H 0.3901 0.2190 0.4312 0.024 Uiso 1 1 calc R U . . .
C71 C 0.37406(10) 0.15268(15) 0.14202(9) 0.0239(4) Uani 1 1 d . . . . .
H71 H 0.3924 0.1490 0.1086 0.029 Uiso 1 1 calc R U . . .
C73 C 0.37786(9) 0.20751(14) 0.24222(9) 0.0182(4) Uani 1 1 d . . . . .
C6 C 0.04850(8) 0.77285(14) 0.71419(8) 0.0168(4) Uani 1 1 d . . . . .
C65 C 0.27593(9) 0.28871(14) 0.46628(9) 0.0197(4) Uani 1 1 d . . . . .
H65 H 0.2837 0.2965 0.4254 0.024 Uiso 1 1 calc R U . . .
C7 C -0.00125(9) 0.70883(15) 0.70010(9) 0.0194(4) Uani 1 1 d . . . . .
C53 C 0.22623(9) 0.20141(14) 0.34358(9) 0.0183(4) Uani 1 1 d . . . . .
H53 H 0.1919 0.2273 0.3564 0.022 Uiso 1 1 calc R U . . .
C91 C 0.54830(9) 0.11537(15) 0.47194(9) 0.0220(4) Uani 1 1 d . . . . .
H91 H 0.5884 0.0885 0.4830 0.026 Uiso 1 1 calc R U . . .
C23 C 0.30594(10) 0.78837(16) 0.70360(11) 0.0293(5) Uani 1 1 d . . . . .
C27 C 0.30841(10) 0.82250(16) 0.76637(12) 0.0324(5) Uani 1 1 d . . . . .
H27 H 0.2651 0.8290 0.7716 0.039 Uiso 1 1 calc R U . . .
C84 C 0.51492(10) -0.20871(16) 0.36216(9) 0.0254(5) Uani 1 1 d . . . . .
H84 H 0.5153 -0.2709 0.3457 0.030 Uiso 1 1 calc R U . . .
C69 C 0.29023(9) 0.11099(14) 0.18914(9) 0.0182(4) Uani 1 1 d . . . . .
C70 C 0.31783(10) 0.10879(15) 0.14050(9) 0.0232(4) Uani 1 1 d . . . . .
H70 H 0.2976 0.0764 0.1054 0.028 Uiso 1 1 calc R U . . .
C61 C 0.27428(8) 0.18214(14) 0.47946(8) 0.0180(4) Uani 1 1 d . . . . .
C82 C 0.56652(9) -0.07868(16) 0.41937(9) 0.0244(4) Uani 1 1 d . . . . .
H82 H 0.6030 -0.0507 0.4425 0.029 Uiso 1 1 calc R U . . .
C32 C 0.05378(10) 1.01089(19) 0.44333(10) 0.0326(5) Uani 1 1 d . . . . .
H32 H 0.0302 0.9876 0.4066 0.039 Uiso 1 1 calc R U . . .
C66 C 0.21298(10) 0.33450(16) 0.46697(10) 0.0257(4) Uani 1 1 d . . . . .
H66A H 0.1803 0.3007 0.4389 0.039 Uiso 1 1 calc R U . . .
H66B H 0.2134 0.4017 0.4553 0.039 Uiso 1 1 calc R U . . .
H66C H 0.2052 0.3302 0.5071 0.039 Uiso 1 1 calc R U . . .
C83 C 0.56859(10) -0.16811(17) 0.39476(10) 0.0275(5) Uani 1 1 d . . . . .
H83 H 0.6066 -0.2016 0.4002 0.033 Uiso 1 1 calc R U . . .
C59 C 0.26959(9) 0.05798(16) 0.55174(9) 0.0248(4) Uani 1 1 d . . . . .
H59 H 0.2713 0.0397 0.5918 0.030 Uiso 1 1 calc R U . . .
C58 C 0.26294(10) -0.01058(16) 0.50754(10) 0.0246(4) Uani 1 1 d . . . . .
H58 H 0.2593 -0.0758 0.5176 0.030 Uiso 1 1 calc R U . . .
C10 C -0.01671(10) 0.89447(15) 0.73947(9) 0.0230(4) Uani 1 1 d . . . . .
H10 H -0.0227 0.9575 0.7523 0.028 Uiso 1 1 calc R U . . .
C13 C -0.00099(11) 0.53652(16) 0.73185(10) 0.0288(5) Uani 1 1 d . . . . .
H13A H 0.0313 0.5509 0.7671 0.043 Uiso 1 1 calc R U . . .
H13B H 0.0037 0.4706 0.7192 0.043 Uiso 1 1 calc R U . . .
H13C H -0.0416 0.5442 0.7414 0.043 Uiso 1 1 calc R U . . .
C39 C 0.01921(11) 0.65959(19) 0.50047(11) 0.0337(5) Uani 1 1 d . . . . .
H39 H 0.0063 0.5955 0.5036 0.040 Uiso 1 1 calc R U . . .
C81 C 0.51054(9) -0.02951(15) 0.41015(8) 0.0191(4) Uani 1 1 d . . . . .
C76 C 0.22153(11) -0.02917(16) 0.14845(10) 0.0276(5) Uani 1 1 d . . . . .
H76A H 0.2203 -0.0139 0.1067 0.041 Uiso 1 1 calc R U . . .
H76B H 0.1834 -0.0620 0.1513 0.041 Uiso 1 1 calc R U . . .
H76C H 0.2569 -0.0707 0.1640 0.041 Uiso 1 1 calc R U . . .
C74 C 0.22780(9) 0.06328(15) 0.18492(9) 0.0218(4) Uani 1 1 d . . . . .
H74 H 0.2237 0.0470 0.2261 0.026 Uiso 1 1 calc R U . . .
C89 C 0.47775(10) 0.24239(15) 0.47783(9) 0.0228(4) Uani 1 1 d . . . . .
H89 H 0.4697 0.3032 0.4927 0.027 Uiso 1 1 calc R U . . .
C87 C 0.44068(9) 0.10321(14) 0.41667(8) 0.0171(4) Uani 1 1 d . . . . .
C14 C -0.04483(11) 0.57958(18) 0.62532(11) 0.0332(5) Uani 1 1 d . . . . .
H14A H -0.0854 0.5772 0.6353 0.050 Uiso 1 1 calc R U . . .
H14B H -0.0353 0.5171 0.6105 0.050 Uiso 1 1 calc R U . . .
H14C H -0.0452 0.6280 0.5946 0.050 Uiso 1 1 calc R U . . .
C1 C 0.14536(8) 0.77620(14) 0.67395(8) 0.0164(4) Uani 1 1 d . . . . .
C19 C 0.25554(11) 0.70343(19) 0.61246(10) 0.0339(6) Uani 1 1 d . . . . .
C51 C 0.31258(8) 0.11399(13) 0.34305(8) 0.0148(4) Uani 1 1 d . . . . .
C90 C 0.53666(9) 0.20398(15) 0.49335(9) 0.0239(4) Uani 1 1 d . . . . .
H90 H 0.5689 0.2385 0.5186 0.029 Uiso 1 1 calc R U . . .
C41 C 0.02246(11) 0.79951(19) 0.44219(10) 0.0327(5) Uani 1 1 d . . . . .
H41 H 0.0123 0.8317 0.4050 0.039 Uiso 1 1 calc R U . . .
C36 C 0.05548(9) 0.84768(17) 0.49244(9) 0.0252(5) Uani 1 1 d . . . . .
C24 C 0.20522(12) 0.6388(2) 0.57960(10) 0.0384(6) Uani 1 1 d . . . . .
H24 H 0.1675 0.6505 0.5954 0.046 Uiso 1 1 calc R U . . .
C75 C 0.17429(10) 0.13072(16) 0.15694(10) 0.0267(5) Uani 1 1 d . . . . .
H75A H 0.1781 0.1906 0.1795 0.040 Uiso 1 1 calc R U . . .
H75B H 0.1349 0.1001 0.1579 0.040 Uiso 1 1 calc R U . . .
H75C H 0.1760 0.1443 0.1156 0.040 Uiso 1 1 calc R U . . .
C37 C 0.07332(9) 0.80036(16) 0.54826(9) 0.0221(4) Uani 1 1 d . . . . .
C17 C 0.08442(12) 1.03415(16) 0.75881(12) 0.0369(6) Uani 1 1 d . . . . .
H17A H 0.0643 1.0524 0.7181 0.055 Uiso 1 1 calc R U . . .
H17B H 0.1230 1.0698 0.7714 0.055 Uiso 1 1 calc R U . . .
H17C H 0.0570 1.0489 0.7856 0.055 Uiso 1 1 calc R U . . .
C31 C 0.07159(10) 0.94882(17) 0.49155(10) 0.0258(5) Uani 1 1 d . . . . .
C63 C 0.17504(12) -0.0783(2) 0.38632(13) 0.0432(7) Uani 1 1 d . . . . .
H63A H 0.1627 -0.1023 0.4219 0.065 Uiso 1 1 calc R U . . .
H63B H 0.1638 -0.1252 0.3541 0.065 Uiso 1 1 calc R U . . .
H63C H 0.1539 -0.0179 0.3740 0.065 Uiso 1 1 calc R U . . .
C78 C 0.39721(13) 0.37573(18) 0.27591(12) 0.0393(6) Uani 1 1 d . . . . .
H78A H 0.4168 0.3905 0.2428 0.059 Uiso 1 1 calc R U . . .
H78B H 0.4147 0.4167 0.3099 0.059 Uiso 1 1 calc R U . . .
H78C H 0.3527 0.3871 0.2636 0.059 Uiso 1 1 calc R U . . .
C67 C 0.32661(10) 0.34233(16) 0.50993(10) 0.0268(5) Uani 1 1 d . . . . .
H67A H 0.3178 0.3407 0.5497 0.040 Uiso 1 1 calc R U . . .
H67B H 0.3280 0.4088 0.4970 0.040 Uiso 1 1 calc R U . . .
H67C H 0.3665 0.3118 0.5110 0.040 Uiso 1 1 calc R U . . .
C34 C 0.10414(10) 1.13860(18) 0.50298(12) 0.0345(6) Uani 1 1 d . . . . .
H34 H 0.1157 1.2039 0.5081 0.041 Uiso 1 1 calc R U . . .
C33 C 0.07042(11) 1.10566(19) 0.44899(11) 0.0363(6) Uani 1 1 d . . . . .
H33 H 0.0589 1.1479 0.4162 0.044 Uiso 1 1 calc R U . . .
C38 C 0.05284(10) 0.70666(16) 0.55070(10) 0.0267(5) Uani 1 1 d . . . . .
H38 H 0.0620 0.6738 0.5877 0.032 Uiso 1 1 calc R U . . .
C22 C 0.35748(11) 0.8005(2) 0.67896(14) 0.0466(7) Uani 1 1 d . . . . .
H22 H 0.3929 0.8320 0.7015 0.056 Uiso 1 1 calc R U . . .
C85 C 0.46089(9) -0.15699(15) 0.35402(9) 0.0211(4) Uani 1 1 d . . . . .
H85 H 0.4239 -0.1848 0.3318 0.025 Uiso 1 1 calc R U . . .
C40 C 0.00464(11) 0.7062(2) 0.44595(11) 0.0362(6) Uani 1 1 d . . . . .
H40 H -0.0174 0.6738 0.4116 0.043 Uiso 1 1 calc R U . . .
C16 C 0.12689(11) 0.89610(18) 0.82507(10) 0.0340(5) Uani 1 1 d . . . . .
H16A H 0.0968 0.9051 0.8500 0.051 Uiso 1 1 calc R U . . .
H16B H 0.1637 0.9346 0.8408 0.051 Uiso 1 1 calc R U . . .
H16C H 0.1384 0.8285 0.8253 0.051 Uiso 1 1 calc R U . . .
C28 C 0.34199(13) 0.75028(18) 0.81215(12) 0.0407(6) Uani 1 1 d . . . . .
H28A H 0.3206 0.6887 0.8059 0.061 Uiso 1 1 calc R U . . .
H28B H 0.3423 0.7735 0.8523 0.061 Uiso 1 1 calc R U . . .
H28C H 0.3845 0.7425 0.8075 0.061 Uiso 1 1 calc R U . . .
C64 C 0.27852(14) -0.15647(18) 0.41614(13) 0.0428(6) Uani 1 1 d . . . . .
H64A H 0.3232 -0.1462 0.4233 0.064 Uiso 1 1 calc R U . . .
H64B H 0.2658 -0.2016 0.3832 0.064 Uiso 1 1 calc R U . . .
H64C H 0.2680 -0.1825 0.4521 0.064 Uiso 1 1 calc R U . . .
C35 C 0.12080(10) 1.07419(17) 0.54971(11) 0.0290(5) Uani 1 1 d . . . . .
H35 H 0.1441 1.0967 0.5868 0.035 Uiso 1 1 calc R U . . .
C21 C 0.35794(13) 0.7681(3) 0.62305(14) 0.0601(10) Uani 1 1 d . . . . .
H21 H 0.3931 0.7790 0.6068 0.072 Uiso 1 1 calc R U . . .
C20 C 0.30839(13) 0.7201(3) 0.59037(13) 0.0545(9) Uani 1 1 d . . . . .
H20 H 0.3098 0.6976 0.5518 0.065 Uiso 1 1 calc R U . . .
C79 C 0.47823(10) 0.2515(2) 0.31333(11) 0.0380(6) Uani 1 1 d . . . . .
H79A H 0.4853 0.1828 0.3191 0.057 Uiso 1 1 calc R U . . .
H79B H 0.4948 0.2851 0.3508 0.057 Uiso 1 1 calc R U . . .
H79C H 0.4989 0.2744 0.2826 0.057 Uiso 1 1 calc R U . . .
C25 C 0.22443(16) 0.5344(2) 0.59232(14) 0.0596(9) Uani 1 1 d . . . . .
H25A H 0.2607 0.5206 0.5762 0.089 Uiso 1 1 calc R U . . .
H25B H 0.1904 0.4924 0.5735 0.089 Uiso 1 1 calc R U . . .
H25C H 0.2344 0.5235 0.6354 0.089 Uiso 1 1 calc R U . . .
C29 C 0.34038(13) 0.91978(19) 0.77922(16) 0.0558(9) Uani 1 1 d . . . . .
H29A H 0.3846 0.9125 0.7811 0.084 Uiso 1 1 calc R U . . .
H29B H 0.3343 0.9442 0.8174 0.084 Uiso 1 1 calc R U . . .
H29C H 0.3226 0.9648 0.7475 0.084 Uiso 1 1 calc R U . . .
C26 C 0.18856(15) 0.6567(3) 0.51233(11) 0.0620(10) Uani 1 1 d . . . . .
H26A H 0.1765 0.7236 0.5047 0.093 Uiso 1 1 calc R U . . .
H26B H 0.1542 0.6152 0.4939 0.093 Uiso 1 1 calc R U . . .
H26C H 0.2244 0.6427 0.4955 0.093 Uiso 1 1 calc R U . . .
N55 N 0.29389(7) 0.16456(11) 0.29118(7) 0.0152(3) Uani 1 1 d . . . . .
N52 N 0.26981(7) 0.13856(11) 0.37541(7) 0.0149(3) Uani 1 1 d . . . . .
N30 N 0.10525(8) 0.98163(13) 0.54437(8) 0.0231(4) Uani 1 1 d . . . . .
N2 N 0.10958(7) 0.74102(11) 0.71047(7) 0.0160(3) Uani 1 1 d . . . . .
N80 N 0.45850(7) -0.06907(12) 0.37627(7) 0.0173(3) Uani 1 1 d . . . . .
N5 N 0.20000(7) 0.72805(12) 0.69203(7) 0.0177(3) Uani 1 1 d . . . . .
Cl2 Cl 0.32867(2) -0.08071(4) 0.28004(2) 0.02309(10) Uani 1 1 d . . . . .
Cl1 Cl 0.20400(2) 0.98024(4) 0.67285(2) 0.02363(10) Uani 1 1 d . . . . .
Rh1 Rh 0.12696(2) 0.87808(2) 0.61179(2) 0.01743(4) Uani 1 1 d D . . . .
Rh2 Rh 0.38215(2) 0.02208(2) 0.35960(2) 0.01415(4) Uani 1 1 d D . . . .
H1 H 0.0661(9) 0.888(2) 0.6292(12) 0.049(8) Uiso 1 1 d D . . . .
H2 H 0.3661(12) 0.0065(19) 0.4199(8) 0.044(8) Uiso 1 1 d D . . . .

loop_
_atom_site_aniso_label
_atom_site_aniso_U_11
_atom_site_aniso_U_22
_atom_site_aniso_U_33
_atom_site_aniso_U_23
_atom_site_aniso_U_13
_atom_site_aniso_U_12
C107 0.097(8) 0.052(6) 0.047(5) -0.008(4) 0.031(5) -0.042(5)
C101 0.062(3) 0.023(2) 0.037(3) -0.001(2) 0.000(2) -0.022(2)
C106 0.033(5) 0.034(6) 0.034(4) 0.002(4) -0.007(3) -0.015(4)
C105 0.049(3) 0.033(3) 0.031(3) 0.000(2) -0.008(2) -0.006(2)
C104 0.045(5) 0.035(5) 0.064(6) 0.004(4) -0.001(4) -0.007(4)
C103 0.044(3) 0.037(3) 0.068(4) 0.017(3) -0.021(3) -0.018(2)
C102 0.073(7) 0.032(6) 0.038(5) 0.014(5) -0.022(4) -0.012(6)
C68 0.0191(9) 0.0139(9) 0.0157(9) 0.0024(7) 0.0040(7) 0.0023(7)
C56 0.0122(8) 0.0216(10) 0.0167(9) 0.0014(7) 0.0040(7) 0.0011(7)
C57 0.0148(9) 0.0203(10) 0.0253(10) 0.0002(8) 0.0068(7) 0.0019(7)
C11 0.0213(9) 0.0178(10) 0.0182(9) 0.0033(7) 0.0059(7) 0.0013(8)
C15 0.0256(10) 0.0163(10) 0.0257(11) -0.0037(8) 0.0106(8) -0.0039(8)
C18 0.0187(9) 0.0261(11) 0.0282(11) 0.0093(9) 0.0116(8) 0.0078(8)
C3 0.0220(10) 0.0152(9) 0.0205(10) 0.0040(7) 0.0053(8) 0.0011(8)
C77 0.0230(10) 0.0312(12) 0.0202(10) -0.0028(9) 0.0053(8) -0.0105(9)
C54 0.0170(9) 0.0163(9) 0.0189(9) -0.0010(7) -0.0010(7) 0.0029(7)
C9 0.0169(9) 0.0311(12) 0.0274(11) 0.0024(9) 0.0058(8) 0.0046(8)
C86 0.0181(9) 0.0214(10) 0.0167(9) 0.0025(8) 0.0040(7) -0.0007(8)
C72 0.0201(10) 0.0221(10) 0.0249(10) 0.0045(8) 0.0074(8) -0.0001(8)
C8 0.0179(9) 0.0285(11) 0.0230(10) 0.0035(8) 0.0031(8) -0.0014(8)
C12 0.0232(10) 0.0193(10) 0.0267(11) -0.0030(8) 0.0073(8) -0.0045(8)
C4 0.0222(10) 0.0148(9) 0.0226(10) 0.0031(8) 0.0042(8) 0.0024(8)
C62 0.0279(11) 0.0196(10) 0.0290(11) -0.0032(8) 0.0124(9) -0.0024(8)
C60 0.0180(9) 0.0295(11) 0.0178(10) -0.0026(8) 0.0046(8) 0.0025(8)
C88 0.0185(9) 0.0210(10) 0.0198(10) 0.0001(8) 0.0030(7) 0.0005(8)
C71 0.0299(11) 0.0241(11) 0.0200(10) 0.0017(8) 0.0107(8) 0.0024(9)
C73 0.0188(9) 0.0164(9) 0.0189(9) 0.0028(7) 0.0034(7) 0.0015(7)
C6 0.0162(9) 0.0187(10) 0.0161(9) 0.0029(7) 0.0047(7) 0.0022(7)
C65 0.0220(10) 0.0191(10) 0.0179(9) -0.0040(8) 0.0043(8) 0.0003(8)
C7 0.0211(9) 0.0211(10) 0.0159(9) 0.0014(7) 0.0040(7) -0.0011(8)
C53 0.0144(9) 0.0179(10) 0.0209(10) -0.0035(7) 0.0002(7) 0.0033(7)
C91 0.0179(9) 0.0258(11) 0.0206(10) 0.0027(8) 0.0006(8) -0.0008(8)
C23 0.0196(10) 0.0247(12) 0.0445(14) 0.0104(10) 0.0094(9) 0.0040(9)
C27 0.0218(11) 0.0219(11) 0.0515(15) -0.0058(10) 0.0035(10) -0.0033(9)
C84 0.0292(11) 0.0243(11) 0.0216(10) -0.0031(8) 0.0032(8) 0.0089(9)
C69 0.0214(9) 0.0149(9) 0.0174(9) 0.0013(7) 0.0021(7) -0.0005(7)
C70 0.0314(11) 0.0211(11) 0.0168(10) -0.0026(8) 0.0051(8) -0.0007(8)
C61 0.0143(9) 0.0212(10) 0.0181(9) -0.0019(8) 0.0027(7) 0.0008(7)
C82 0.0183(10) 0.0290(12) 0.0240(11) 0.0008(9) 0.0008(8) 0.0055(8)
C32 0.0266(11) 0.0474(15) 0.0252(11) 0.0118(10) 0.0091(9) 0.0141(10)
C66 0.0268(11) 0.0232(11) 0.0272(11) -0.0025(9) 0.0062(9) 0.0060(9)
C83 0.0235(10) 0.0330(12) 0.0250(11) 0.0002(9) 0.0028(8) 0.0126(9)
C59 0.0215(10) 0.0336(12) 0.0208(10) 0.0064(9) 0.0080(8) 0.0028(9)
C58 0.0232(10) 0.0238(11) 0.0291(11) 0.0077(9) 0.0107(8) 0.0024(8)
C10 0.0269(11) 0.0190(10) 0.0246(11) 0.0016(8) 0.0090(8) 0.0056(8)
C13 0.0327(12) 0.0190(11) 0.0358(13) 0.0003(9) 0.0101(10) -0.0032(9)
C39 0.0332(12) 0.0357(13) 0.0316(12) -0.0089(10) 0.0061(10) -0.0014(10)
C81 0.0184(9) 0.0233(10) 0.0159(9) 0.0025(8) 0.0045(7) 0.0014(8)
C76 0.0345(12) 0.0220(11) 0.0245(11) -0.0049(9) 0.0026(9) -0.0081(9)
C74 0.0257(10) 0.0226(11) 0.0160(9) -0.0024(8) 0.0020(8) -0.0067(8)
C89 0.0268(10) 0.0189(10) 0.0224(10) -0.0021(8) 0.0050(8) -0.0024(8)
C87 0.0192(9) 0.0190(10) 0.0138(9) 0.0007(7) 0.0051(7) -0.0014(7)
C14 0.0317(12) 0.0349(13) 0.0324(13) -0.0075(10) 0.0060(10) -0.0116(10)
C1 0.0170(9) 0.0149(9) 0.0175(9) -0.0016(7) 0.0044(7) 0.0008(7)
C19 0.0286(12) 0.0493(15) 0.0263(12) 0.0101(11) 0.0111(9) 0.0185(11)
C51 0.0152(8) 0.0140(9) 0.0151(9) -0.0021(7) 0.0027(7) -0.0030(7)
C90 0.0216(10) 0.0246(11) 0.0230(10) -0.0020(8) -0.0005(8) -0.0059(8)
C41 0.0306(12) 0.0469(15) 0.0206(11) 0.0007(10) 0.0053(9) 0.0102(11)
C36 0.0206(10) 0.0353(12) 0.0212(10) 0.0029(9) 0.0082(8) 0.0078(9)
C24 0.0380(13) 0.0562(17) 0.0206(11) -0.0049(11) 0.0058(10) 0.0229(12)
C75 0.0228(10) 0.0304(12) 0.0249(11) -0.0028(9) 0.0008(8) -0.0051(9)
C37 0.0191(9) 0.0275(11) 0.0206(10) 0.0012(8) 0.0064(8) 0.0047(8)
C17 0.0437(14) 0.0193(12) 0.0510(16) -0.0039(10) 0.0177(12) -0.0056(10)
C31 0.0199(10) 0.0358(12) 0.0242(11) 0.0074(9) 0.0101(8) 0.0099(9)
C63 0.0344(13) 0.0461(16) 0.0519(17) -0.0202(13) 0.0156(12) -0.0136(12)
C78 0.0530(16) 0.0279(13) 0.0406(14) -0.0112(11) 0.0181(12) -0.0132(12)
C67 0.0295(11) 0.0242(11) 0.0244(11) -0.0063(9) 0.0014(9) -0.0010(9)
C34 0.0265(11) 0.0314(13) 0.0479(15) 0.0213(11) 0.0127(10) 0.0071(10)
C33 0.0286(12) 0.0472(16) 0.0368(13) 0.0247(12) 0.0153(10) 0.0152(11)
C38 0.0262(11) 0.0292(12) 0.0246(11) -0.0015(9) 0.0051(9) 0.0017(9)
C22 0.0220(12) 0.0562(18) 0.0634(19) 0.0194(15) 0.0133(12) 0.0010(12)
C85 0.0225(10) 0.0216(10) 0.0188(10) -0.0013(8) 0.0033(8) 0.0036(8)
C40 0.0322(12) 0.0470(16) 0.0272(12) -0.0107(11) 0.0018(10) 0.0034(11)
C16 0.0359(13) 0.0368(14) 0.0273(12) -0.0045(10) 0.0030(10) -0.0127(10)
C28 0.0441(15) 0.0307(14) 0.0421(15) -0.0054(11) -0.0013(12) -0.0051(11)
C64 0.0579(17) 0.0236(13) 0.0503(16) -0.0013(11) 0.0195(13) 0.0074(12)
C35 0.0218(10) 0.0292(12) 0.0366(13) 0.0130(10) 0.0079(9) 0.0040(9)
C21 0.0280(14) 0.101(3) 0.059(2) 0.0311(19) 0.0244(13) 0.0105(16)
C20 0.0408(15) 0.095(3) 0.0336(15) 0.0180(16) 0.0218(12) 0.0254(16)
C79 0.0231(11) 0.0619(18) 0.0270(12) 0.0017(11) 0.0012(9) -0.0141(11)
C25 0.065(2) 0.058(2) 0.0503(18) -0.0162(15) 0.0018(15) 0.0258(17)
C29 0.0365(15) 0.0237(13) 0.095(3) -0.0023(15) -0.0120(15) -0.0037(11)
C26 0.0550(18) 0.109(3) 0.0215(13) -0.0033(15) 0.0071(12) 0.0312(19)
N55 0.0143(7) 0.0144(8) 0.0163(8) -0.0007(6) 0.0021(6) -0.0013(6)
N52 0.0134(7) 0.0149(8) 0.0157(8) -0.0007(6) 0.0021(6) 0.0005(6)
N30 0.0179(8) 0.0284(10) 0.0242(9) 0.0083(7) 0.0074(7) 0.0031(7)
N2 0.0156(7) 0.0144(8) 0.0181(8) 0.0015(6) 0.0039(6) 0.0011(6)
N80 0.0167(8) 0.0194(8) 0.0156(8) -0.0006(6) 0.0034(6) 0.0025(6)
N5 0.0177(8) 0.0174(8) 0.0188(8) 0.0014(6) 0.0060(6) 0.0028(6)
Cl2 0.0230(2) 0.0194(2) 0.0236(2) -0.00527(19) -0.00190(18) 0.00145(19)
Cl1 0.0250(2) 0.0221(2) 0.0242(2) 0.00329(19) 0.00627(19) -0.0038(2)
Rh1 0.01611(7) 0.01828(8) 0.01850(8) 0.00395(6) 0.00512(6) 0.00175(6)
Rh2 0.01315(7) 0.01426(7) 0.01476(7) -0.00077(5) 0.00247(5) 0.00087(5)

loop_
_atom_type_symbol
_atom_type_description
_atom_type_scat_dispersion_real
_atom_type_scat_dispersion_imag
_atom_type_scat_source
C C 0.0033 0.0016 'International Tables Vol C Tables 4.2.6.8 and 6.1.1.4'
H H 0.0000 0.0000 'International Tables Vol C Tables 4.2.6.8 and 6.1.1.4'
N N 0.0061 0.0033 'International Tables Vol C Tables 4.2.6.8 and 6.1.1.4'
Cl Cl 0.1484 0.1585 'International Tables Vol C Tables 4.2.6.8 and 6.1.1.4'
Rh Rh -1.1178 0.9187 'International Tables Vol C Tables 4.2.6.8 and 6.1.1.4'

loop_
_geom_angle_atom_site_label_1
_geom_angle_atom_site_label_2
_geom_angle_atom_site_label_3
_geom_angle
C101 C107 H10A 109.5
C101 C107 H10B 109.5
H10A C107 H10B 109.5
C101 C107 H10C 109.5
H10A C107 H10C 109.5
H10B C107 H10C 109.5
C106 C101 C102 120.0
C106 C101 C107 119.8(5)
C102 C101 C107 120.2(5)
C101 C106 C105 120.0
C101 C106 H106 120.0
C105 C106 H106 120.0
C106 C105 C104 120.0
C106 C105 H105 120.0
C104 C105 H105 120.0
C103 C104 C105 120.0
C103 C104 H104 120.0
C105 C104 H104 120.0
C102 C103 C104 120.0
C102 C103 H103 120.0
C104 C103 H103 120.0
C103 C102 C101 120.0
C103 C102 H102 120.0
C101 C102 H102 120.0
C73 C68 C69 122.38(18)
C73 C68 N55 119.41(17)
C69 C68 N55 118.17(17)
C57 C56 C61 122.12(18)
C57 C56 N52 119.35(17)
C61 C56 N52 118.45(17)
C58 C57 C56 117.44(19)
C58 C57 C62 119.51(19)
C56 C57 C62 122.79(18)
C10 C11 C6 117.30(18)
C10 C11 C15 120.76(18)
C6 C11 C15 121.68(17)
C11 C15 C17 114.07(18)
C11 C15 C16 109.18(17)
C17 C15 C16 110.51(19)
C11 C15 H15 107.6
C17 C15 H15 107.6
C16 C15 H15 107.6
C19 C18 C23 122.7(2)
C19 C18 N5 118.7(2)
C23 C18 N5 118.62(19)
C4 C3 N2 107.05(17)
C4 C3 H3 126.5
N2 C3 H3 126.5
C73 C77 C79 112.34(19)
C73 C77 C78 109.18(18)
C79 C77 C78 110.3(2)
C73 C77 H77 108.3
C79 C77 H77 108.3
C78 C77 H77 108.3
C53 C54 N55 106.65(17)
C53 C54 H54 126.7
N55 C54 H54 126.7
C8 C9 C10 120.22(19)
C8 C9 H9 119.9
C10 C9 H9 119.9
C91 C86 C87 121.30(19)
C91 C86 C81 122.53(18)
C87 C86 C81 116.16(17)
C71 C72 C73 121.27(19)
C71 C72 H72 119.4
C73 C72 H72 119.4
C9 C8 C7 121.12(19)
C9 C8 H8 119.4
C7 C8 H8 119.4
C7 C12 C13 110.65(17)
C7 C12 C14 111.82(18)
C13 C12 C14 109.01(18)
C7 C12 H12 108.4
C13 C12 H12 108.4
C14 C12 H12 108.4
C3 C4 N5 106.87(17)
C3 C4 H4 126.6
N5 C4 H4 126.6
C64 C62 C57 114.1(2)
C64 C62 C63 109.8(2)
C57 C62 C63 108.64(18)
C64 C62 H62 108.0
C57 C62 H62 108.0
C63 C62 H62 108.0
C59 C60 C61 121.7(2)
C59 C60 H60 119.1
C61 C60 H60 119.1
C89 C88 C87 121.57(19)
C89 C88 H88 119.2
C87 C88 H88 119.2
C72 C71 C70 119.82(19)
C72 C71 H71 120.1
C70 C71 H71 120.1
C72 C73 C68 117.77(18)
C72 C73 C77 118.84(18)
C68 C73 C77 123.19(18)
C7 C6 C11 122.34(18)
C7 C6 N2 119.34(17)
C11 C6 N2 118.15(17)
C61 C65 C67 113.30(17)
C61 C65 C66 110.04(17)
C67 C65 C66 109.07(17)
C61 C65 H65 108.1
C67 C65 H65 108.1
C66 C65 H65 108.1
C8 C7 C6 117.42(19)
C8 C7 C12 118.48(18)
C6 C7 C12 124.05(18)
C54 C53 N52 107.53(17)
C54 C53 H53 126.2
N52 C53 H53 126.2
C90 C91 C86 120.10(19)
C90 C91 H91 120.0
C86 C91 H91 120.0
C22 C23 C18 116.8(2)
C22 C23 C27 119.4(2)
C18 C23 C27 123.7(2)
C23 C27 C28 111.1(2)
C23 C27 C29 112.5(2)
C28 C27 C29 108.6(2)
C23 C27 H27 108.2
C28 C27 H27 108.2
C29 C27 H27 108.2
C85 C84 C83 118.6(2)
C85 C84 H84 120.7
C83 C84 H84 120.7
C70 C69 C68 117.03(18)
C70 C69 C74 119.76(17)
C68 C69 C74 123.19(18)
C71 C70 C69 121.69(19)
C71 C70 H70 119.2
C69 C70 H70 119.2
C60 C61 C56 117.32(19)
C60 C61 C65 118.72(18)
C56 C61 C65 123.84(17)
C83 C82 C81 119.6(2)
C83 C82 H82 120.2
C81 C82 H82 120.2
C33 C32 C31 120.1(2)
C33 C32 H32 120.0
C31 C32 H32 120.0
C65 C66 H66A 109.5
C65 C66 H66B 109.5
H66A C66 H66B 109.5
C65 C66 H66C 109.5
H66A C66 H66C 109.5
H66B C66 H66C 109.5
C82 C83 C84 119.54(19)
C82 C83 H83 120.2
C84 C83 H83 120.2
C60 C59 C58 119.58(19)
C60 C59 H59 120.2
C58 C59 H59 120.2
C59 C58 C57 121.6(2)
C59 C58 H58 119.2
C57 C58 H58 119.2
C9 C10 C11 121.4(2)
C9 C10 H10 119.3
C11 C10 H10 119.3
C12 C13 H13A 109.5
C12 C13 H13B 109.5
H13A C13 H13B 109.5
C12 C13 H13C 109.5
H13A C13 H13C 109.5
H13B C13 H13C 109.5
C40 C39 C38 120.2(2)
C40 C39 H39 119.9
C38 C39 H39 119.9
N80 C81 C82 120.12(19)
N80 C81 C86 114.04(17)
C82 C81 C86 125.84(19)
C74 C76 H76A 109.5
C74 C76 H76B 109.5
H76A C76 H76B 109.5
C74 C76 H76C 109.5
H76A C76 H76C 109.5
H76B C76 H76C 109.5
C69 C74 C76 112.09(18)
C69 C74 C75 111.41(17)
C76 C74 C75 108.62(17)
C69 C74 H74 108.2
C76 C74 H74 108.2
C75 C74 H74 108.2
C90 C89 C88 120.4(2)
C90 C89 H89 119.8
C88 C89 H89 119.8
C88 C87 C86 116.82(18)
C88 C87 Rh2 128.90(15)
C86 C87 Rh2 114.26(14)
C12 C14 H14A 109.5
C12 C14 H14B 109.5
H14A C14 H14B 109.5
C12 C14 H14C 109.5
H14A C14 H14C 109.5
H14B C14 H14C 109.5
N5 C1 N2 103.42(16)
N5 C1 Rh1 126.56(14)
N2 C1 Rh1 129.94(14)
C18 C19 C20 117.0(3)
C18 C19 C24 122.3(2)
C20 C19 C24 120.5(2)
N55 C51 N52 103.37(15)
N55 C51 Rh2 125.10(13)
N52 C51 Rh2 131.38(14)
C91 C90 C89 119.80(19)
C91 C90 H90 120.1
C89 C90 H90 120.1
C40 C41 C36 120.8(2)
C40 C41 H41 119.6
C36 C41 H41 119.6
C41 C36 C37 120.9(2)
C41 C36 C31 122.7(2)
C37 C36 C31 116.3(2)
C19 C24 C25 109.4(2)
C19 C24 C26 113.4(3)
C25 C24 C26 110.1(2)
C19 C24 H24 107.9
C25 C24 H24 107.9
C26 C24 H24 107.9
C74 C75 H75A 109.5
C74 C75 H75B 109.5
H75A C75 H75B 109.5
C74 C75 H75C 109.5
H75A C75 H75C 109.5
H75B C75 H75C 109.5
C38 C37 C36 116.5(2)
C38 C37 Rh1 129.16(16)
C36 C37 Rh1 114.29(16)
C15 C17 H17A 109.5
C15 C17 H17B 109.5
H17A C17 H17B 109.5
C15 C17 H17C 109.5
H17A C17 H17C 109.5
H17B C17 H17C 109.5
N30 C31 C32 120.3(2)
N30 C31 C36 113.73(18)
C32 C31 C36 125.9(2)
C62 C63 H63A 109.5
C62 C63 H63B 109.5
H63A C63 H63B 109.5
C62 C63 H63C 109.5
H63A C63 H63C 109.5
H63B C63 H63C 109.5
C77 C78 H78A 109.5
C77 C78 H78B 109.5
H78A C78 H78B 109.5
C77 C78 H78C 109.5
H78A C78 H78C 109.5
H78B C78 H78C 109.5
C65 C67 H67A 109.5
C65 C67 H67B 109.5
H67A C67 H67B 109.5
C65 C67 H67C 109.5
H67A C67 H67C 109.5
H67B C67 H67C 109.5
C33 C34 C35 118.7(2)
C33 C34 H34 120.7
C35 C34 H34 120.7
C32 C33 C34 119.2(2)
C32 C33 H33 120.4
C34 C33 H33 120.4
C37 C38 C39 122.0(2)
C37 C38 H38 119.0
C39 C38 H38 119.0
C21 C22 C23 121.3(3)
C21 C22 H22 119.3
C23 C22 H22 119.3
N80 C85 C84 122.52(19)
N80 C85 H85 118.7
C84 C85 H85 118.7
C41 C40 C39 119.4(2)
C41 C40 H40 120.3
C39 C40 H40 120.3
C15 C16 H16A 109.5
C15 C16 H16B 109.5
H16A C16 H16B 109.5
C15 C16 H16C 109.5
H16A C16 H16C 109.5
H16B C16 H16C 109.5
C27 C28 H28A 109.5
C27 C28 H28B 109.5
H28A C28 H28B 109.5
C27 C28 H28C 109.5
H28A C28 H28C 109.5
H28B C28 H28C 109.5
C62 C64 H64A 109.5
C62 C64 H64B 109.5
H64A C64 H64B 109.5
C62 C64 H64C 109.5
H64A C64 H64C 109.5
H64B C64 H64C 109.5
N30 C35 C34 122.5(2)
N30 C35 H35 118.8
C34 C35 H35 118.8
C20 C21 C22 120.6(3)
C20 C21 H21 119.7
C22 C21 H21 119.7
C21 C20 C19 121.4(3)
C21 C20 H20 119.3
C19 C20 H20 119.3
C77 C79 H79A 109.5
C77 C79 H79B 109.5
H79A C79 H79B 109.5
C77 C79 H79C 109.5
H79A C79 H79C 109.5
H79B C79 H79C 109.5
C24 C25 H25A 109.5
C24 C25 H25B 109.5
H25A C25 H25B 109.5
C24 C25 H25C 109.5
H25A C25 H25C 109.5
H25B C25 H25C 109.5
C27 C29 H29A 109.5
C27 C29 H29B 109.5
H29A C29 H29B 109.5
C27 C29 H29C 109.5
H29A C29 H29C 109.5
H29B C29 H29C 109.5
C24 C26 H26A 109.5
C24 C26 H26B 109.5
H26A C26 H26B 109.5
C24 C26 H26C 109.5
H26A C26 H26C 109.5
H26B C26 H26C 109.5
C51 N55 C54 111.58(16)
C51 N55 C68 125.72(15)
C54 N55 C68 122.63(16)
C51 N52 C53 110.86(16)
C51 N52 C56 127.11(15)
C53 N52 C56 121.93(16)
C35 N30 C31 119.23(19)
C35 N30 Rh1 125.94(15)
C31 N30 Rh1 114.83(15)
C1 N2 C3 111.06(16)
C1 N2 C6 127.17(16)
C3 N2 C6 121.56(16)
C85 N80 C81 119.53(17)
C85 N80 Rh2 126.18(13)
C81 N80 Rh2 114.15(13)
C1 N5 C4 111.59(16)
C1 N5 C18 125.61(16)
C4 N5 C18 122.79(16)
C37 Rh1 C1 97.54(8)
C37 Rh1 N30 80.29(8)
C1 Rh1 N30 177.81(7)
C37 Rh1 Cl1 167.87(6)
C1 Rh1 Cl1 89.92(6)
N30 Rh1 Cl1 92.26(5)
C37 Rh1 H1 79.5(11)
C1 Rh1 H1 85.8(11)
N30 Rh1 H1 93.6(11)
Cl1 Rh1 H1 110.7(11)
C51 Rh2 C87 97.16(8)
C51 Rh2 N80 177.03(7)
C87 Rh2 N80 80.88(7)
C51 Rh2 Cl2 90.51(5)
C87 Rh2 Cl2 168.07(6)
N80 Rh2 Cl2 91.08(5)
C51 Rh2 H2 86.4(10)
C87 Rh2 H2 74.3(10)
N80 Rh2 H2 95.1(10)
Cl2 Rh2 H2 115.4(10)

loop_
_geom_bond_atom_site_label_1
_geom_bond_atom_site_label_2
_geom_bond_distance
C107 C101 1.504(10)
C107 H10A 0.9800
C107 H10B 0.9800
C107 H10C 0.9800
C101 C106 1.3900
C101 C102 1.3900
C106 C105 1.3900
C106 H106 0.9500
C105 C104 1.3900
C105 H105 0.9500
C104 C103 1.3900
C104 H104 0.9500
C103 C102 1.3900
C103 H103 0.9500
C102 H102 0.9500
C68 C73 1.400(3)
C68 C69 1.410(3)
C68 N55 1.449(2)
C56 C57 1.404(3)
C56 C61 1.409(3)
C56 N52 1.449(2)
C57 C58 1.397(3)
C57 C62 1.522(3)
C11 C10 1.392(3)
C11 C6 1.407(3)
C11 C15 1.522(3)
C15 C17 1.523(3)
C15 C16 1.538(3)
C15 H15 1.0000
C18 C19 1.396(3)
C18 C23 1.406(3)
C18 N5 1.455(2)
C3 C4 1.340(3)
C3 N2 1.396(2)
C3 H3 0.9500
C77 C73 1.520(3)
C77 C79 1.532(3)
C77 C78 1.533(3)
C77 H77 1.0000
C54 C53 1.339(3)
C54 N55 1.390(2)
C54 H54 0.9500
C9 C8 1.379(3)
C9 C10 1.383(3)
C9 H9 0.9500
C86 C91 1.400(3)
C86 C87 1.416(3)
C86 C81 1.467(3)
C72 C71 1.382(3)
C72 C73 1.393(3)
C72 H72 0.9500
C8 C7 1.400(3)
C8 H8 0.9500
C12 C7 1.526(3)
C12 C13 1.539(3)
C12 C14 1.540(3)
C12 H12 1.0000
C4 N5 1.388(2)
C4 H4 0.9500
C62 C64 1.517(3)
C62 C63 1.541(3)
C62 H62 1.0000
C60 C59 1.381(3)
C60 C61 1.397(3)
C60 H60 0.9500
C88 C89 1.392(3)
C88 C87 1.403(3)
C88 H88 0.9500
C71 C70 1.386(3)
C71 H71 0.9500
C6 C7 1.405(3)
C6 N2 1.449(2)
C65 C61 1.525(3)
C65 C67 1.531(3)
C65 C66 1.542(3)
C65 H65 1.0000
C53 N52 1.392(2)
C53 H53 0.9500
C91 C90 1.381(3)
C91 H91 0.9500
C23 C22 1.397(3)
C23 C27 1.513(4)
C27 C28 1.531(3)
C27 C29 1.535(3)
C27 H27 1.0000
C84 C85 1.379(3)
C84 C83 1.384(3)
C84 H84 0.9500
C69 C70 1.393(3)
C69 C74 1.524(3)
C70 H70 0.9500
C82 C83 1.380(3)
C82 C81 1.397(3)
C82 H82 0.9500
C32 C33 1.376(4)
C32 C31 1.397(3)
C32 H32 0.9500
C66 H66A 0.9800
C66 H66B 0.9800
C66 H66C 0.9800
C83 H83 0.9500
C59 C58 1.384(3)
C59 H59 0.9500
C58 H58 0.9500
C10 H10 0.9500
C13 H13A 0.9800
C13 H13B 0.9800
C13 H13C 0.9800
C39 C40 1.390(4)
C39 C38 1.397(3)
C39 H39 0.9500
C81 N80 1.362(2)
C76 C74 1.533(3)
C76 H76A 0.9800
C76 H76B 0.9800
C76 H76C 0.9800
C74 C75 1.544(3)
C74 H74 1.0000
C89 C90 1.387(3)
C89 H89 0.9500
C87 Rh2 1.9892(19)
C14 H14A 0.9800
C14 H14B 0.9800
C14 H14C 0.9800
C1 N5 1.371(2)
C1 N2 1.371(2)
C1 Rh1 1.9994(19)
C19 C20 1.400(3)
C19 C24 1.506(4)
C51 N55 1.373(2)
C51 N52 1.376(2)
C51 Rh2 1.9831(19)
C90 H90 0.9500
C41 C40 1.373(4)
C41 C36 1.400(3)
C41 H41 0.9500
C36 C37 1.424(3)
C36 C31 1.462(3)
C24 C25 1.533(4)
C24 C26 1.533(3)
C24 H24 1.0000
C75 H75A 0.9800
C75 H75B 0.9800
C75 H75C 0.9800
C37 C38 1.394(3)
C37 Rh1 1.995(2)
C17 H17A 0.9800
C17 H17B 0.9800
C17 H17C 0.9800
C31 N30 1.360(3)
C63 H63A 0.9800
C63 H63B 0.9800
C63 H63C 0.9800
C78 H78A 0.9800
C78 H78B 0.9800
C78 H78C 0.9800
C67 H67A 0.9800
C67 H67B 0.9800
C67 H67C 0.9800
C34 C33 1.382(4)
C34 C35 1.391(3)
C34 H34 0.9500
C33 H33 0.9500
C38 H38 0.9500
C22 C21 1.369(4)
C22 H22 0.9500
C85 N80 1.339(3)
C85 H85 0.9500
C40 H40 0.9500
C16 H16A 0.9800
C16 H16B 0.9800
C16 H16C 0.9800
C28 H28A 0.9800
C28 H28B 0.9800
C28 H28C 0.9800
C64 H64A 0.9800
C64 H64B 0.9800
C64 H64C 0.9800
C35 N30 1.340(3)
C35 H35 0.9500
C21 C20 1.365(5)
C21 H21 0.9500
C20 H20 0.9500
C79 H79A 0.9800
C79 H79B 0.9800
C79 H79C 0.9800
C25 H25A 0.9800
C25 H25B 0.9800
C25 H25C 0.9800
C29 H29A 0.9800
C29 H29B 0.9800
C29 H29C 0.9800
C26 H26A 0.9800
C26 H26B 0.9800
C26 H26C 0.9800
N30 Rh1 2.1020(17)
N80 Rh2 2.0900(16)
Cl2 Rh2 2.4257(5)
Cl1 Rh1 2.4277(5)
Rh1 H1 1.501(17)
Rh2 H2 1.526(16)
